data_1539262
loop_
_publ_author_name
'Schoenberg, N.'

_publ_section_title
;
 The tungsten carbide and nickel arsenide structures
;
_journal_name_full 'Acta Metallurgica'
_journal_page_first 427
_journal_page_last 432
_journal_volume 2
_journal_year 1954
_chemical_formula_sum 'N Nb'
_chemical_name_systematic 'Nb N'
_space_group_IT_number 187
_symmetry_space_group_name_Hall 'P -6 2'
_symmetry_space_group_name_H-M 'P -6 m 2'
_cell_angle_alpha 90
_cell_angle_beta 90
_cell_angle_gamma 120
_cell_formula_units_Z 1
_cell_length_a 2.94
_cell_length_b 2.94
_cell_length_c 2.79
_cell_volume 20.885
_citation_journal_id_ASTM AMETAR
_cod_data_source_file Schoenberg_AMETAR_1954_746.cif
_cod_data_source_block N1Nb1
_cod_original_cell_volume 20.88476
_cod_original_formula_sum 'N1 Nb1'
_cod_database_code 1539262

loop_
_symmetry_equiv_pos_as_xyz
x,y,z
-x+y,-x,-z
-y,x-y,z
x,y,-z
-x+y,-x,z
-y,x-y,-z
-y,-x,-z
-x+y,y,z
x,x-y,-z
-y,-x,z
-x+y,y,-z
x,x-y,z

loop_
_atom_site_label
_atom_site_type_symbol
_atom_site_fract_x
_atom_site_fract_y
_atom_site_fract_z
_atom_site_occupancy
_atom_site_U_iso_or_equiv
Nb1 Nb 0.3333 0.6667 0.5 1 0.0
N1 N 0 0 0 1 0.0
